data_7120061
loop_
_publ_author_name
'Beaud, Rodolphe'
'Nandi, Raj Kumar'
'P\'erez-Luna, Alejandro'
'Guillot, R\'egis'
'Gori, Didier'
'Kouklovsky, Cyrille'
'Ghermani, Nour Eddine'
'Gandon, Vincent'
'Vincent, Guillaume'

_publ_section_title
;
 Revealing the Electrophilicity of N-Ac Indoles with FeCl3: a mechanistic
 study
;
_journal_name_full 'Chem. Commun.'
_journal_paper_doi 10.1039/C7CC02756G
_journal_year 2017
_chemical_formula_moiety 'C22 H22 Cl3 Fe N2 O2'
_chemical_formula_sum 'C22 H22 Cl3 Fe N2 O2'
_chemical_formula_weight 508.607
_space_group_IT_number 14
_symmetry_cell_setting monoclinic
_symmetry_space_group_name_Hall '-P 2ybc'
_symmetry_space_group_name_H-M 'P 1 21/c 1'
_atom_sites_solution_hydrogens difmap
_atom_sites_solution_primary direct
_atom_sites_solution_secondary difmap
_audit_creation_method 'MoPro v15.10   rev. 1113 '
_audit_update_record
;
2017-03-29 deposited with the CCDC.
2017-05-03 downloaded from the CCDC.
;
_cell_angle_alpha 90.
_cell_angle_beta 101.063(2)
_cell_angle_gamma 90.
_cell_formula_units_Z 4
_cell_length_a 7.2974(3)
_cell_length_b 19.7534(8)
_cell_length_c 15.4873(6)
_cell_measurement_reflns_used 9945
_cell_measurement_temperature 100(1)
_cell_measurement_theta_max 54.19
_cell_measurement_theta_min 2.68
_cell_volume 2190.98(15)
_computing_structure_refinement 'MoPro (J. Appl. Cryst. 2005, 38, 38-54)'
_diffrn_ambient_temperature 100(1)
_diffrn_measured_fraction_theta_full 0.986
_diffrn_measured_fraction_theta_max 0.963
_diffrn_measurement_device_type 'Bruker D8 Venture'
_diffrn_measurement_method '\f or \w oscillation scans'
_diffrn_radiation_monochromator graphite
_diffrn_radiation_source 'fine-focus sealed tube'
_diffrn_radiation_type MoK\a
_diffrn_radiation_wavelength 0.71069
_diffrn_reflns_av_R_equivalents 0.0458
_diffrn_reflns_av_sigmaI/netI 0.04579
_diffrn_reflns_limit_h_max 16
_diffrn_reflns_limit_h_min -17
_diffrn_reflns_limit_k_max 45
_diffrn_reflns_limit_k_min 0
_diffrn_reflns_limit_l_max 36
_diffrn_reflns_limit_l_min 0
_diffrn_reflns_number 30297
_diffrn_reflns_theta_full 56.73
_diffrn_reflns_theta_max 58.25
_diffrn_reflns_theta_min 1.69
_exptl_absorpt_coefficient_mu 1.076
_exptl_absorpt_correction_T_max 0.9703
_exptl_absorpt_correction_T_min 0.7061
_exptl_crystal_colour black
_exptl_crystal_density_diffrn 1.542
_exptl_crystal_density_method 'not measured'
_exptl_crystal_description plate
_exptl_crystal_F_000 1044
_exptl_crystal_size_max 0.42
_exptl_crystal_size_mid 0.31
_exptl_crystal_size_min 0.22
_refine_ls_extinction_method none
_refine_ls_goodness_of_fit_ref 0.978
_refine_ls_hydrogen_treatment constr
_refine_ls_matrix_type full
_refine_ls_number_parameters 0
_refine_ls_number_reflns 30297
_refine_ls_number_restraints 0
_refine_ls_restrained_S_all 0.000
_refine_ls_R_factor_all 0.0546
_refine_ls_R_factor_gt 0.0263
_refine_ls_shift/su_max 0.000
_refine_ls_shift/su_mean 0.000
_refine_ls_structure_factor_coef Fsqd
_refine_ls_weighting_scheme sigma
_refine_ls_wR_factor_gt 0.0488
_refine_ls_wR_factor_ref 0.0595
_reflns_number_gt 19994
_reflns_number_total 30297
_reflns_threshold_expression >2.0sigma(I)
_cod_data_source_file c7cc02756g2.cif
_cod_data_source_block 6a
_cod_original_sg_symbol_Hall 'P 21/c'
_cod_original_sg_symbol_H-M 'P 21/c'
_cod_database_code 7120061

loop_
_symmetry_equiv_pos_as_xyz
'x, y, z'
'-x, y+1/2, -z+1/2'
'-x, -y, -z'
'x, -y+1/2, z+1/2'

loop_
_atom_local_axes_atom_label
_atom_local_axes_atom0
_atom_local_axes_ax1
_atom_local_axes_atom1
_atom_local_axes_atom2
_atom_local_axes_ax2
C92 O82 bX C92 N12 Y
C102 C92 Z C102 H102B X
H102C C102 Z H102C C92 X
H102B C102 Z H102B C92 X
H102A C102 Z H102A C92 X
C22 N12 bX C22 C32 Y
H22 C22 Z H22 N12 X
C32 C22 bX C32 C3A2 Y
C3A2 C7A2 bX C3A2 C32 Y
C42 C3A2 bX C42 C52 Y
H42 C42 Z H42 C3A2 X
C52 C42 bX C52 C62 Y
H52 C52 Z H52 C42 X
C62 C72 bX C62 C52 Y
H62 C62 Z H62 C72 X
C72 C7A2 bX C72 C62 Y
H72 C72 Z H72 C7A2 X
C7A2 C3A2 bX C7A2 C72 Y
C112 C4 Z C112 H11A X
H112A C112 Z H112A C32 X
H112B C112 Z H112B C32 X
H112C C112 Z H112C C32 X
C9 O8 bX C9 N1 Y
C10 C9 Z C10 H10A X
H10A C10 Z H10A C9 X
H10B C10 Z H10B C9 X
H10C C10 Z H10C C9 X
C2 N1 bX C2 C3 Y
H2 C2 Z H2 N1 X
C3 C2 bX C3 C3A Y
C3A C7A bX C3A C3 Y
C4 C3A bX C4 C5 Y
H4 C4 Z H4 C3A X
C5 C4 bX C5 C6 Y
H5 C5 Z H5 C4 X
C6 C7 bX C6 C5 Y
H6 C6 Z H6 C7 X
C7 C7A bX C7 C6 Y
H7 C7 Z H7 C7A X
C7A C3A bX C7A C7 Y
C11 C3 Z C11 H11C X
H11A C11 Z H11A C3 X
H11B C11 Z H11B C3 X
H11C C11 Z H11C C3 X
N12 C7A2 bX N12 C22 Y
N1 C7A bX N1 C2 Y
O82 FE bX O82 C92 Y
O8 FE bX O8 C9 Y
CL1 FE Z CL1 CL2 X
CL2 FE Z CL2 CL1 X
CL3 FE Z CL3 CL1 X
FE CL1 X FE CL2 Y

loop_
_atom_rho_multipole_atom_label
_atom_rho_multipole_coeff_Pv
_atom_rho_multipole_coeff_P00
_atom_rho_multipole_coeff_P11
_atom_rho_multipole_coeff_P1-1
_atom_rho_multipole_coeff_P10
_atom_rho_multipole_coeff_P20
_atom_rho_multipole_coeff_P21
_atom_rho_multipole_coeff_P2-1
_atom_rho_multipole_coeff_P22
_atom_rho_multipole_coeff_P2-2
_atom_rho_multipole_coeff_P30
_atom_rho_multipole_coeff_P31
_atom_rho_multipole_coeff_P3-1
_atom_rho_multipole_coeff_P32
_atom_rho_multipole_coeff_P3-2
_atom_rho_multipole_coeff_P33
_atom_rho_multipole_coeff_P3-3
_atom_rho_multipole_coeff_P40
_atom_rho_multipole_coeff_P41
_atom_rho_multipole_coeff_P4-1
_atom_rho_multipole_coeff_P42
_atom_rho_multipole_coeff_P4-2
_atom_rho_multipole_coeff_P43
_atom_rho_multipole_coeff_P4-3
_atom_rho_multipole_coeff_P44
_atom_rho_multipole_coeff_P4-4
_atom_rho_multipole_kappa
_atom_rho_multipole_kappa_prime1
_atom_rho_multipole_radial_slater_n0
_atom_rho_multipole_radial_slater_zeta0
_atom_rho_multipole_radial_slater_n1
_atom_rho_multipole_radial_slater_zeta1
_atom_rho_multipole_radial_slater_n2
_atom_rho_multipole_radial_slater_zeta2
_atom_rho_multipole_radial_slater_n3
_atom_rho_multipole_radial_slater_zeta3
_atom_rho_multipole_radial_slater_n4
_atom_rho_multipole_radial_slater_zeta4
C92 3. 0. -0. -0. -0. -0. 0. 0. -0. -0. -0. 0. -0. -0. -0. -0. -0. 0. 0. 0. 0. 0. 0. 0. 0. 0. 0. 0. 0. 0. 0. 0. 0. 0. 0. 0. 0. 0.
0. 0. 0. 0. 0. 0. 0. 0. 0. 0. 0. 0. 1.005 0.926 2 3.176 2 3.176 2 3.176 3 3.176 4 3.176 C102 3. 0. 0. 0. -0. -0. -0. 0. 0. -0. 0. -0. 0. -0.
0. 0. 0. 0. 0. 0. 0. 0. 0. 0. 0. 0. 0. 0. 0. 0. 0. 0. 0. 0. 0. 0. 0. 0. 0. 0. 0. 0. 0. 0. 0. 0. 0. 0. 0. 0. 1.013 0.842 2
3.176 2 3.176 2 3.176 3 3.176 4 3.176 H102C 0. 0. 0. 0. 0. 0. 0. 0. 0. 0. 0. 0. 0. 0. 0. 0. 0. 0. 0. 0. 0. 0. 0. 0. 0. 0. 0. 0. 0.
0. 0. 0. 0. 0. 0. 0. 0. 0. 0. 0. 0. 0. 0. 0. 0. 0. 0. 0. 0. 0. 1.086 1.145 1 2.000 1 2.000 2 2.000 2 2.000 2 2.000 H102B 0. 0. 0. 0. 0.
0. 0. 0. 0. 0. 0. 0. 0. 0. 0. 0. 0. 0. 0. 0. 0. 0. 0. 0. 0. 0. 0. 0. 0. 0. 0. 0. 0. 0. 0. 0. 0. 0. 0. 0. 0. 0. 0. 0.
0. 0. 0. 0. 0. 0. 1.037 0.965 1 2.000 1 2.000 2 2.000 2 2.000 2 2.000 H102A 0. 0. 0. 0. 0. 0. 0. 0. 0. 0. 0. 0. 0. 0. 0. 0. 0. 0. 0. 0.
0. 0. 0. 0. 0. 0. 0. 0. 0. 0. 0. 0. 0. 0. 0. 0. 0. 0. 0. 0. 0. 0. 0. 0. 0. 0. 0. 0. 0. 0. 1.061 1.204 1 2.000 1 2.000 2 2.000 2
2.000 2 2.000 C22 4. 0. 0. 0. -0. -0. 0. -0. 0. 0. 0. 0. 0. -0. -0. -0. 0. 0. 0. 0. 0. 0. 0. 0. 0. 0. 0. 0. 0. 0. 0. 0. 0. 0. 0.
0. 0. 0. 0. 0. 0. 0. 0. 0. 0. 0. 0. 0. 0. 0. 1.002 0.916 2 3.176 2 3.176 2 3.176 3 3.176 4 3.176 H22 0. 0. 0. 0. 0. 0. 0. 0. 0. 0. 0.
0. 0. 0. 0. 0. 0. 0. 0. 0. 0. 0. 0. 0. 0. 0. 0. 0. 0. 0. 0. 0. 0. 0. 0. 0. 0. 0. 0. 0. 0. 0. 0. 0. 0. 0. 0. 0. 0. 0.
1.085 1.020 1 2.000 1 2.000 2 2.000 2 2.000 2 2.000 C32 3. 0. 0. -0. 0. -0. 0. 0. 0. -0. -0. 0. -0. -0. -0. -0. 0. 0. 0. 0. 0. 0. 0. 0. 0. 0.
0. 0. 0. 0. 0. 0. 0. 0. 0. 0. 0. 0. 0. 0. 0. 0. 0. 0. 0. 0. 0. 0. 0. 0. 1.004 0.889 2 3.176 2 3.176 2 3.176 3 3.176 4 3.176 C3A2 4. 0.
-0. -0. -0. -0. -0. 0. 0. 0. 0. -0. -0. -0. 0. -0. 0. 0. 0. 0. 0. 0. 0. 0. 0. 0. 0. 0. 0. 0. 0. 0. 0. 0. 0. 0. 0. 0. 0. 0. 0.
0. 0. 0. 0. 0. 0. 0. 0. 0. 1.009 0.938 2 3.176 2 3.176 2 3.176 3 3.176 4 3.176 C42 3. 0. -0. 0. -0. -0. -0. 0. -0. -0. -0. 0. -0. 0. -0. -0. 0.
0. 0. 0. 0. 0. 0. 0. 0. 0. 0. 0. 0. 0. 0. 0. 0. 0. 0. 0. 0. 0. 0. 0. 0. 0. 0. 0. 0. 0. 0. 0. 0. 0. 1.005 0.875 2 3.176 2 3.176
2 3.176 3 3.176 4 3.176 H42 0. 0. 0. 0. 0. 0. 0. 0. 0. 0. 0. 0. 0. 0. 0. 0. 0. 0. 0. 0. 0. 0. 0. 0. 0. 0. 0. 0. 0. 0. 0. 0.
0. 0. 0. 0. 0. 0. 0. 0. 0. 0. 0. 0. 0. 0. 0. 0. 0. 0. 1.075 0.973 1 2.000 1 2.000 2 2.000 2 2.000 2 2.000 C52 4. 0. 0. 0. -0. -0. -0. 0.
0. 0. 0. 0. -0. -0. -0. -0. -0. 0. 0. 0. 0. 0. 0. 0. 0. 0. 0. 0. 0. 0. 0. 0. 0. 0. 0. 0. 0. 0. 0. 0. 0. 0. 0. 0. 0. 0. 0.
0. 0. 0. 1.006 0.904 2 3.176 2 3.176 2 3.176 3 3.176 4 3.176 H52 0. 0. 0. 0. 0. 0. 0. 0. 0. 0. 0. 0. 0. 0. 0. 0. 0. 0. 0. 0. 0. 0. 0.
0. 0. 0. 0. 0. 0. 0. 0. 0. 0. 0. 0. 0. 0. 0. 0. 0. 0. 0. 0. 0. 0. 0. 0. 0. 0. 0. 1.056 1.233 1 2.000 1 2.000 2 2.000 2 2.000 2 2.000
C62 3. 0. 0. -0. 0. -0. 0. 0. -0. -0. 0. 0. 0. 0. -0. -0. 0. 0. 0. 0. 0. 0. 0. 0. 0. 0. 0. 0. 0. 0. 0. 0. 0. 0. 0. 0. 0. 0.
0. 0. 0. 0. 0. 0. 0. 0. 0. 0. 0. 0. 1.004 0.909 2 3.176 2 3.176 2 3.176 3 3.176 4 3.176 H62 0. 0. 0. 0. 0. 0. 0. 0. 0. 0. 0. 0. 0. 0.
0. 0. 0. 0. 0. 0. 0. 0. 0. 0. 0. 0. 0. 0. 0. 0. 0. 0. 0. 0. 0. 0. 0. 0. 0. 0. 0. 0. 0. 0. 0. 0. 0. 0. 0. 0. 1.059 1.077 1
2.000 1 2.000 2 2.000 2 2.000 2 2.000 C72 3. 0. -0. -0. -0. -0. 0. -0. 0. -0. 0. 0. -0. -0. 0. -0. -0. 0. 0. 0. 0. 0. 0. 0. 0. 0. 0. 0. 0.
0. 0. 0. 0. 0. 0. 0. 0. 0. 0. 0. 0. 0. 0. 0. 0. 0. 0. 0. 0. 0. 1.005 0.933 2 3.176 2 3.176 2 3.176 3 3.176 4 3.176 H72 0. 0. 0. 0. 0.
0. 0. 0. 0. 0. 0. 0. 0. 0. 0. 0. 0. 0. 0. 0. 0. 0. 0. 0. 0. 0. 0. 0. 0. 0. 0. 0. 0. 0. 0. 0. 0. 0. 0. 0. 0. 0. 0. 0.
0. 0. 0. 0. 0. 0. 1.112 1.053 1 2.000 1 2.000 2 2.000 2 2.000 2 2.000 C7A2 4. 0. 0. -0. -0. -0. 0. -0. -0. 0. -0. 0. -0. -0. 0. -0. 0. 0. 0. 0.
0. 0. 0. 0. 0. 0. 0. 0. 0. 0. 0. 0. 0. 0. 0. 0. 0. 0. 0. 0. 0. 0. 0. 0. 0. 0. 0. 0. 0. 0. 1.004 0.958 2 3.176 2 3.176 2 3.176 3
3.176 4 3.176 C112 3. 0. 0. 0. -0. 0. 0. -0. -0. 0. 0. -0. -0. -0. 0. 0. -0. 0. 0. 0. 0. 0. 0. 0. 0. 0. 0. 0. 0. 0. 0. 0. 0. 0. 0.
0. 0. 0. 0. 0. 0. 0. 0. 0. 0. 0. 0. 0. 0. 0. 1.000 0.750 2 3.176 2 3.176 2 3.176 3 3.176 4 3.176 H112A 0. 0. 0. 0. 0. 0. 0. 0. 0. 0. 0.
0. 0. 0. 0. 0. 0. 0. 0. 0. 0. 0. 0. 0. 0. 0. 0. 0. 0. 0. 0. 0. 0. 0. 0. 0. 0. 0. 0. 0. 0. 0. 0. 0. 0. 0. 0. 0. 0. 0.
1.055 0.878 1 2.000 1 2.000 2 2.000 2 2.000 2 2.000 H112B 0. 0. 0. 0. 0. 0. 0. 0. 0. 0. 0. 0. 0. 0. 0. 0. 0. 0. 0. 0. 0. 0. 0. 0. 0. 0.
0. 0. 0. 0. 0. 0. 0. 0. 0. 0. 0. 0. 0. 0. 0. 0. 0. 0. 0. 0. 0. 0. 0. 0. 1.057 1.004 1 2.000 1 2.000 2 2.000 2 2.000 2 2.000 H112C 0. 0.
0. 0. 0. 0. 0. 0. 0. 0. 0. 0. 0. 0. 0. 0. 0. 0. 0. 0. 0. 0. 0. 0. 0. 0. 0. 0. 0. 0. 0. 0. 0. 0. 0. 0. 0. 0. 0. 0. 0.
0. 0. 0. 0. 0. 0. 0. 0. 0. 1.066 0.841 1 2.000 1 2.000 2 2.000 2 2.000 2 2.000 C9 3. 0. 0. -0. 0. -0. -0. -0. 0. -0. -0. 0. -0. -0. -0. -0. -0.
0. 0. 0. 0. 0. 0. 0. 0. 0. 0. 0. 0. 0. 0. 0. 0. 0. 0. 0. 0. 0. 0. 0. 0. 0. 0. 0. 0. 0. 0. 0. 0. 0. 1.009 0.896 2 3.176 2 3.176
2 3.176 3 3.176 4 3.176 C10 4. 0. -0. 0. -0. -0. -0. 0. 0. 0. 0. -0. 0. -0. 0. 0. 0. 0. 0. 0. 0. 0. 0. 0. 0. 0. 0. 0. 0. 0. 0. 0.
0. 0. 0. 0. 0. 0. 0. 0. 0. 0. 0. 0. 0. 0. 0. 0. 0. 0. 1.008 0.748 2 3.176 2 3.176 2 3.176 3 3.176 4 3.176 H10A 0. 0. 0. 0. 0. 0. 0. 0.
0. 0. 0. 0. 0. 0. 0. 0. 0. 0. 0. 0. 0. 0. 0. 0. 0. 0. 0. 0. 0. 0. 0. 0. 0. 0. 0. 0. 0. 0. 0. 0. 0. 0. 0. 0. 0. 0. 0.
0. 0. 0. 1.037 1.155 1 2.000 1 2.000 2 2.000 2 2.000 2 2.000 H10B 0. 0. 0. 0. 0. 0. 0. 0. 0. 0. 0. 0. 0. 0. 0. 0. 0. 0. 0. 0. 0. 0. 0.
0. 0. 0. 0. 0. 0. 0. 0. 0. 0. 0. 0. 0. 0. 0. 0. 0. 0. 0. 0. 0. 0. 0. 0. 0. 0. 0. 1.047 1.170 1 2.000 1 2.000 2 2.000 2 2.000 2 2.000
H10C 0. 0. 0. 0. 0. 0. 0. 0. 0. 0. 0. 0. 0. 0. 0. 0. 0. 0. 0. 0. 0. 0. 0. 0. 0. 0. 0. 0. 0. 0. 0. 0. 0. 0. 0. 0. 0. 0.
0. 0. 0. 0. 0. 0. 0. 0. 0. 0. 0. 0. 1.048 1.207 1 2.000 1 2.000 2 2.000 2 2.000 2 2.000 C2 4. 0. -0. 0. -0. -0. -0. -0. 0. 0. -0. 0. 0. -0.
-0. -0. 0. 0. 0. 0. 0. 0. 0. 0. 0. 0. 0. 0. 0. 0. 0. 0. 0. 0. 0. 0. 0. 0. 0. 0. 0. 0. 0. 0. 0. 0. 0. 0. 0. 0. 1.008 0.881 2
3.176 2 3.176 2 3.176 3 3.176 4 3.176 H2 0. 0. 0. 0. 0. 0. 0. 0. 0. 0. 0. 0. 0. 0. 0. 0. 0. 0. 0. 0. 0. 0. 0. 0. 0. 0. 0. 0. 0.
0. 0. 0. 0. 0. 0. 0. 0. 0. 0. 0. 0. 0. 0. 0. 0. 0. 0. 0. 0. 0. 1.083 1.036 1 2.000 1 2.000 2 2.000 2 2.000 2 2.000 C3 3. 0. 0. -0. 0.
-0. -0. -0. 0. -0. -0. 0. -0. 0. -0. -0. -0. 0. 0. 0. 0. 0. 0. 0. 0. 0. 0. 0. 0. 0. 0. 0. 0. 0. 0. 0. 0. 0. 0. 0. 0. 0. 0. 0.
0. 0. 0. 0. 0. 0. 1.003 0.990 2 3.176 2 3.176 2 3.176 3 3.176 4 3.176 C3A 4. 0. 0. -0. -0. -0. -0. -0. 0. 0. 0. -0. -0. -0. -0. -0. 0. 0. 0. 0.
0. 0. 0. 0. 0. 0. 0. 0. 0. 0. 0. 0. 0. 0. 0. 0. 0. 0. 0. 0. 0. 0. 0. 0. 0. 0. 0. 0. 0. 0. 1.004 0.917 2 3.176 2 3.176 2 3.176 3
3.176 4 3.176 C4 4. 0. 0. -0. -0. -0. -0. -0. -0. -0. 0. 0. 0. -0. -0. -0. -0. 0. 0. 0. 0. 0. 0. 0. 0. 0. 0. 0. 0. 0. 0. 0. 0. 0. 0.
0. 0. 0. 0. 0. 0. 0. 0. 0. 0. 0. 0. 0. 0. 0. 1.002 0.912 2 3.176 2 3.176 2 3.176 3 3.176 4 3.176 H4 0. 0. 0. 0. 0. 0. 0. 0. 0. 0. 0.
0. 0. 0. 0. 0. 0. 0. 0. 0. 0. 0. 0. 0. 0. 0. 0. 0. 0. 0. 0. 0. 0. 0. 0. 0. 0. 0. 0. 0. 0. 0. 0. 0. 0. 0. 0. 0. 0. 0.
1.085 0.975 1 2.000 1 2.000 2 2.000 2 2.000 2 2.000 C5 3. 0. 0. -0. 0. -0. 0. -0. -0. -0. -0. 0. 0. 0. -0. -0. -0. 0. 0. 0. 0. 0. 0. 0. 0. 0.
0. 0. 0. 0. 0. 0. 0. 0. 0. 0. 0. 0. 0. 0. 0. 0. 0. 0. 0. 0. 0. 0. 0. 0. 1.002 0.954 2 3.176 2 3.176 2 3.176 3 3.176 4 3.176 H5 1. 0.
0. 0. 0. 0. 0. 0. 0. 0. 0. 0. 0. 0. 0. 0. 0. 0. 0. 0. 0. 0. 0. 0. 0. 0. 0. 0. 0. 0. 0. 0. 0. 0. 0. 0. 0. 0. 0. 0. 0.
0. 0. 0. 0. 0. 0. 0. 0. 0. 1.058 1.118 1 2.000 1 2.000 2 2.000 2 2.000 2 2.000 C6 3. 0. 0. -0. -0. -0. -0. 0. -0. 0. 0. 0. 0. 0. 0. -0. 0.
0. 0. 0. 0. 0. 0. 0. 0. 0. 0. 0. 0. 0. 0. 0. 0. 0. 0. 0. 0. 0. 0. 0. 0. 0. 0. 0. 0. 0. 0. 0. 0. 0. 1.009 0.834 2 3.176 2 3.176
2 3.176 3 3.176 4 3.176 H6 0. 0. 0. 0. 0. 0. 0. 0. 0. 0. 0. 0. 0. 0. 0. 0. 0. 0. 0. 0. 0. 0. 0. 0. 0. 0. 0. 0. 0. 0. 0. 0.
0. 0. 0. 0. 0. 0. 0. 0. 0. 0. 0. 0. 0. 0. 0. 0. 0. 0. 1.066 1.098 1 2.000 1 2.000 2 2.000 2 2.000 2 2.000 C7 4. 0. -0. 0. 0. -0. -0. 0.
0. 0. 0. 0. 0. -0. 0. -0. -0. 0. 0. 0. 0. 0. 0. 0. 0. 0. 0. 0. 0. 0. 0. 0. 0. 0. 0. 0. 0. 0. 0. 0. 0. 0. 0. 0. 0. 0. 0.
0. 0. 0. 1.007 0.918 2 3.176 2 3.176 2 3.176 3 3.176 4 3.176 H7 0. 0. 0. 0. 0. 0. 0. 0. 0. 0. 0. 0. 0. 0. 0. 0. 0. 0. 0. 0. 0. 0. 0.
0. 0. 0. 0. 0. 0. 0. 0. 0. 0. 0. 0. 0. 0. 0. 0. 0. 0. 0. 0. 0. 0. 0. 0. 0. 0. 0. 1.106 1.155 1 2.000 1 2.000 2 2.000 2 2.000 2 2.000
C7A 4. 0. 0. -0. 0. -0. 0. 0. -0. 0. -0. 0. 0. -0. 0. -0. 0. 0. 0. 0. 0. 0. 0. 0. 0. 0. 0. 0. 0. 0. 0. 0. 0. 0. 0. 0. 0. 0.
0. 0. 0. 0. 0. 0. 0. 0. 0. 0. 0. 0. 1.004 1.009 2 3.176 2 3.176 2 3.176 3 3.176 4 3.176 C11 3. 0. -0. 0. -0. -0. -0. 0. -0. 0. 0. -0. -0. -0.
0. 0. 0. 0. 0. 0. 0. 0. 0. 0. 0. 0. 0. 0. 0. 0. 0. 0. 0. 0. 0. 0. 0. 0. 0. 0. 0. 0. 0. 0. 0. 0. 0. 0. 0. 0. 1.003 0.779 2
3.176 2 3.176 2 3.176 3 3.176 4 3.176 H11A 1. 0. 0. 0. 0. 0. 0. 0. 0. 0. 0. 0. 0. 0. 0. 0. 0. 0. 0. 0. 0. 0. 0. 0. 0. 0. 0. 0. 0.
0. 0. 0. 0. 0. 0. 0. 0. 0. 0. 0. 0. 0. 0. 0. 0. 0. 0. 0. 0. 0. 1.014 0.909 1 2.000 1 2.000 2 2.000 2 2.000 2 2.000 H11B 0. 0. 0. 0. 0.
0. 0. 0. 0. 0. 0. 0. 0. 0. 0. 0. 0. 0. 0. 0. 0. 0. 0. 0. 0. 0. 0. 0. 0. 0. 0. 0. 0. 0. 0. 0. 0. 0. 0. 0. 0. 0. 0. 0.
0. 0. 0. 0. 0. 0. 1.076 1.018 1 2.000 1 2.000 2 2.000 2 2.000 2 2.000 H11C 0. 0. 0. 0. 0. 0. 0. 0. 0. 0. 0. 0. 0. 0. 0. 0. 0. 0. 0. 0.
0. 0. 0. 0. 0. 0. 0. 0. 0. 0. 0. 0. 0. 0. 0. 0. 0. 0. 0. 0. 0. 0. 0. 0. 0. 0. 0. 0. 0. 0. 1.058 0.897 1 2.000 1 2.000 2 2.000 2
2.000 2 2.000 N12 5. 0. 0. -0. -0. -0. 0. -0. 0. -0. 0. -0. 0. 0. -0. -0. 0. 0. 0. 0. 0. 0. 0. 0. 0. 0. 0. 0. 0. 0. 0. 0. 0. 0. 0.
0. 0. 0. 0. 0. 0. 0. 0. 0. 0. 0. 0. 0. 0. 0. 1.000 0.862 2 3.839 2 3.839 2 3.839 3 3.839 4 3.839 N1 5. 0. -0. 0. 0. -0. 0. 0. -0. 0. -0.
-0. -0. 0. 0. -0. -0. 0. 0. 0. 0. 0. 0. 0. 0. 0. 0. 0. 0. 0. 0. 0. 0. 0. 0. 0. 0. 0. 0. 0. 0. 0. 0. 0. 0. 0. 0. 0. 0. 0.
0.999 0.885 2 3.839 2 3.839 2 3.839 3 3.839 4 3.839 O82 6. 0. -0. -0. 0. -0. 0. -0. 0. -0. 0. -0. -0. -0. 0. -0. 0. 0. 0. 0. 0. 0. 0. 0. 0. 0.
0. 0. 0. 0. 0. 0. 0. 0. 0. 0. 0. 0. 0. 0. 0. 0. 0. 0. 0. 0. 0. 0. 0. 0. 0.989 0.896 2 4.466 2 4.466 2 4.466 3 4.466 4 4.466 O8 6. 0.
0. -0. -0. -0. -0. 0. 0. -0. 0. -0. -0. 0. -0. -0. 0. 0. 0. 0. 0. 0. 0. 0. 0. 0. 0. 0. 0. 0. 0. 0. 0. 0. 0. 0. 0. 0. 0. 0. 0.
0. 0. 0. 0. 0. 0. 0. 0. 0. 0.989 0.788 2 4.466 2 4.466 2 4.466 3 4.466 4 4.466 CL1 7. 0. 0. -0. 0. 0. -0. -0. -0. 0. 0. -0. -0. 0. -0. 0. 0.
0. -0. -0. 0. -0. -0. 0. 0. 0. 0. 0. 0. 0. 0. 0. 0. 0. 0. 0. 0. 0. 0. 0. 0. 0. 0. 0. 0. 0. 0. 0. 0. 0. 1.022 1.519 4 4.259 4 4.259
4 4.259 6 4.259 8 4.259 CL2 7. 0. 0. 0. 0. -0. 0. 0. 0. 0. -0. -0. -0. 0. -0. 0. -0. 0. 0. 0. 0. -0. -0. -0. 0. -0. 0. 0. 0. 0. 0. 0.
0. 0. 0. 0. 0. 0. 0. 0. 0. 0. 0. 0. 0. 0. 0. 0. 0. 0. 1.019 2.203 4 4.259 4 4.259 4 4.259 6 4.259 8 4.259 CL3 7. 0. -0. 0. 0. 0. 0. -0.
-0. 0. -0. 0. -0. 0. 0. -0. 0. 0. 0. 0. 0. 0. -0. 0. -0. -0. 0. 0. 0. 0. 0. 0. 0. 0. 0. 0. 0. 0. 0. 0. 0. 0. 0. 0. 0. 0. 0.
0. 0. 0. 1.020 2.296 4 4.259 4 4.259 4 4.259 6 4.259 8 4.259 FE 8. 0. 0. 0. -0. 0. -0. 0. 0. 0. -0. 0. 0. -0. 0. -0. -0. 0. 0. 0. 0. -0. 0.
0. -0. -0. 0. 0. 0. 0. 0. 0. 0. 0. 0. 0. 0. 0. 0. 0. 0. 0. 0. 0. 0. 0. 0. 0. 0. 0. 1.022 1.523 4 7.450 4 7.450 4 7.450 4 7.450 4 7.450

loop_
_atom_site_type_symbol
_atom_site_label
_atom_site_fract_x
_atom_site_fract_y
_atom_site_fract_z
_atom_site_U_iso_or_equiv
_atom_site_adp_type
_atom_site_occupancy
_atom_site_calc_flag
_atom_site_refinement_flags_posn
_atom_site_refinement_flags_adp
C C92 0.36634 -0.04033 0.30849 0.01141 Uani 1 d . .
C C102 0.43169 -0.03273 0.40525 0.01614 Uani 1 d . .
H H102C 0.47439 0.01795 0.41852 0.02116 Uiso 1 d R U
H H102B 0.54261 -0.06628 0.42606 0.02721 Uiso 1 d R U
H H102A 0.32018 -0.04478 0.43694 0.02247 Uiso 1 d R U
C C22 0.29295 -0.15898 0.33306 0.01246 Uani 1 d . .
H H22 0.34643 -0.15680 0.40273 0.01724 Uiso 1 d R U
C C32 0.21021 -0.21143 0.28478 0.01131 Uani 1 d . .
C C3A2 0.16335 -0.18798 0.19440 0.01037 Uani 1 d . .
C C42 0.07386 -0.22008 0.11766 0.01273 Uani 1 d . .
H H42 0.03240 -0.27213 0.12043 0.01958 Uiso 1 d R U
C C52 0.04479 -0.18345 0.03957 0.01477 Uani 1 d . .
H H52 -0.02566 -0.20591 -0.02094 0.02009 Uiso 1 d R U
C C62 0.10677 -0.11654 0.03772 0.01475 Uani 1 d . .
H H62 0.08145 -0.08973 -0.02390 0.02128 Uiso 1 d R U
C C72 0.19842 -0.08369 0.11354 0.01260 Uani 1 d . .
H H72 0.24920 -0.03248 0.11169 0.01588 Uiso 1 d R U
C C7A2 0.22265 -0.12050 0.19153 0.01024 Uani 1 d . .
C C112 0.17217 -0.27970 0.31758 0.01547 Uani 1 d . .
H H112A 0.22865 -0.28396 0.38498 0.02815 Uiso 1 d R U
H H112B 0.23134 -0.31679 0.28253 0.02620 Uiso 1 d R U
H H112C 0.02826 -0.28869 0.30638 0.02718 Uiso 1 d R U
C C9 0.38741 0.26310 0.33098 0.01185 Uani 1 d . .
C C10 0.45654 0.25169 0.42716 0.01719 Uani 1 d . .
H H10A 0.48008 0.19958 0.43911 0.02929 Uiso 1 d R U
H H10B 0.35308 0.26821 0.46256 0.02692 Uiso 1 d R U
H H10C 0.57633 0.28099 0.44902 0.02827 Uiso 1 d R U
C C2 0.31890 0.38195 0.36097 0.01400 Uani 1 d . .
H H2 0.37193 0.37662 0.43036 0.01675 Uiso 1 d R U
C C3 0.23669 0.43529 0.31416 0.01379 Uani 1 d . .
C C3A 0.18846 0.41367 0.22302 0.01214 Uani 1 d . .
C C4 0.09930 0.44719 0.14728 0.01479 Uani 1 d . .
H H4 0.05624 0.49853 0.15213 0.01754 Uiso 1 d R U
C C5 0.07310 0.41265 0.06764 0.01635 Uani 1 d . .
H H5 0.00472 0.43696 0.00783 0.02407 Uiso 1 d R U
C C6 0.13695 0.34619 0.06369 0.01527 Uani 1 d . .
H H6 0.12042 0.32114 0.00113 0.02080 Uiso 1 d R U
C C7 0.22576 0.31161 0.13867 0.01293 Uani 1 d . .
H H7 0.27421 0.26044 0.13455 0.01543 Uiso 1 d R U
C C7A 0.24765 0.34631 0.21807 0.01107 Uani 1 d . .
C C11 0.20213 0.50337 0.34855 0.01989 Uani 1 d . .
H H11A 0.25077 0.50362 0.41687 0.03605 Uiso 1 d R U
H H11B 0.06001 0.51477 0.33384 0.02885 Uiso 1 d R U
H H11C 0.27550 0.54018 0.32007 0.03409 Uiso 1 d R U
N N12 0.30334 -0.10215 0.27866 0.01099 Uani 1 d . .
N N1 0.32755 0.32608 0.30454 0.01181 Uani 1 d . .
O O82 0.36606 0.00696 0.25548 0.01306 Uani 1 d . .
O O8 0.38238 0.21801 0.27458 0.01375 Uani 1 d . .
Cl Cl1 0.67181 0.10837 0.35218 0.01569 Uani 1 d . .
Cl Cl2 0.15191 0.11039 0.34095 0.01691 Uani 1 d . .
Cl Cl3 0.34906 0.11951 0.12461 0.01808 Uani 1 d . .
Fe Fe 0.38821 0.11247 0.26992 0.01021 Uani 1 d . .

loop_
_atom_site_aniso_label
_atom_site_aniso_U_11
_atom_site_aniso_U_22
_atom_site_aniso_U_33
_atom_site_aniso_U_12
_atom_site_aniso_U_13
_atom_site_aniso_U_23
C92 0.01344 0.01003 0.01058 -0.00072 0.00184 -0.00114
C102 0.02110 0.01523 0.01100 -0.00329 0.00031 -0.00103
C22 0.01558 0.01125 0.01015 -0.00052 0.00146 0.00065
C32 0.01358 0.00973 0.01084 0.00011 0.00290 0.00072
C3A2 0.01220 0.00929 0.00993 -0.00043 0.00290 -0.00034
C42 0.01514 0.01187 0.01116 -0.00259 0.00249 -0.00129
C52 0.01837 0.01496 0.01065 -0.00378 0.00196 -0.00099
C62 0.01914 0.01480 0.00999 -0.00378 0.00199 0.00099
C72 0.01543 0.01185 0.01040 -0.00207 0.00223 0.00120
C7A2 0.01167 0.00969 0.00949 -0.00038 0.00240 0.00001
C112 0.02066 0.01085 0.01570 -0.00023 0.00547 0.00211
C9 0.01280 0.01052 0.01240 -0.00026 0.00283 -0.00087
C10 0.01984 0.01821 0.01303 0.00114 0.00189 -0.00055
C2 0.01606 0.01241 0.01402 -0.00070 0.00414 -0.00380
C3 0.01602 0.01004 0.01657 -0.00109 0.00627 -0.00374
C3A 0.01328 0.00877 0.01528 -0.00051 0.00506 -0.00154
C4 0.01655 0.01008 0.01816 0.00113 0.00439 0.00069
C5 0.01992 0.01217 0.01655 0.00080 0.00246 0.00151
C6 0.02044 0.01197 0.01313 0.00008 0.00254 -0.00045
C7 0.01650 0.00982 0.01266 -0.00007 0.00326 -0.00150
C7A 0.01244 0.00886 0.01251 -0.00042 0.00390 -0.00151
C11 0.02488 0.01208 0.02474 -0.00066 0.00989 -0.00650
N12 0.01365 0.00957 0.00946 -0.00103 0.00147 -0.00043
N1 0.01363 0.00979 0.01241 -0.00012 0.00347 -0.00189
O82 0.01757 0.00955 0.01187 -0.00072 0.00234 -0.00033
O8 0.01828 0.00925 0.01367 0.00030 0.00295 -0.00085
Cl1 0.01078 0.01498 0.02017 -0.00002 0.00007 0.00103
Cl2 0.01572 0.01405 0.02348 -0.00093 0.01007 -0.00216
Cl3 0.02769 0.01500 0.01098 0.00227 0.00228 0.00038
Fe 0.01077 0.00925 0.01055 0.00023 0.00187 -0.00036

loop_
_atom_type_symbol
_atom_type_description
_atom_type_scat_dispersion_real
_atom_type_scat_dispersion_imag
_atom_type_scat_source
C C 0.0033 0.0016 'Clementi & Roetti 1974. Atomic Data & Nuclear Data Tables. 14, 177'
H H 0.0000 0.0000 'Clementi & Roetti 1974. Atomic Data & Nuclear Data Tables. 14, 177'
N N 0.0061 0.0033 'Clementi & Roetti 1974. Atomic Data & Nuclear Data Tables. 14, 177'
O O 0.0106 0.0060 'Clementi & Roetti 1974. Atomic Data & Nuclear Data Tables. 14, 177'
Cl Cl 0.1484 0.1585 'Clementi & Roetti 1974. Atomic Data & Nuclear Data Tables. 14, 177'
Fe Fe 0.3486 0.8531 'Clementi & Roetti 1974. Atomic Data & Nuclear Data Tables. 14, 177'

loop_
_geom_angle_atom_site_label_1
_geom_angle_atom_site_label_2
_geom_angle_atom_site_label_3
_geom_angle
O82 C92 N12 119.651
O82 C92 C102 123.216
N12 C92 C102 117.130
C92 C102 H102B 108.948
C92 C102 H102A 108.569
C92 C102 H102C 108.443
H102B C102 H102A 109.490
H102B C102 H102C 110.962
H102A C102 H102C 110.376
N12 C22 C32 110.398
N12 C22 H22 121.010
C32 C22 H22 128.592
C22 C32 C3A2 106.657
C22 C32 C112 126.877
C3A2 C32 C112 126.463
C7A2 C3A2 C32 108.439
C7A2 C3A2 C42 120.096
C32 C3A2 C42 131.460
C3A2 C42 C52 118.246
C3A2 C42 H42 119.373
C52 C42 H42 122.370
C42 C52 C62 120.900
C42 C52 H52 120.758
C62 C52 H52 118.342
C72 C62 C52 121.791
C72 C62 H62 119.389
C52 C62 H62 118.817
C7A2 C72 C62 116.625
C7A2 C72 H72 121.702
C62 C72 H72 121.670
N12 C7A2 C3A2 106.731
N12 C7A2 C72 130.953
C3A2 C7A2 C72 122.316
C32 C112 H112C 110.160
C32 C112 H112A 110.431
C32 C112 H112B 109.483
H112C C112 H112A 109.961
H112C C112 H112B 107.131
H112A C112 H112B 109.612
O8 C9 N1 118.752
O8 C9 C10 123.421
N1 C9 C10 117.827
C9 C10 H10C 109.846
C9 C10 H10A 109.549
C9 C10 H10B 109.233
H10C C10 H10A 112.612
H10C C10 H10B 107.084
H10A C10 H10B 108.433
N1 C2 C3 110.118
N1 C2 H2 119.348
C3 C2 H2 130.522
C2 C3 C3A 106.973
C2 C3 C11 126.968
C3A C3 C11 126.059
C7A C3A C3 108.170
C7A C3A C4 120.147
C3 C3A C4 131.683
C3A C4 C5 118.411
C3A C4 H4 119.177
C5 C4 H4 122.399
C4 C5 C6 120.610
C4 C5 H5 120.427
C6 C5 H5 118.959
C7 C6 C5 121.927
C7 C6 H6 118.634
C5 C6 H6 119.424
C7A C7 C6 116.815
C7A C7 H7 122.136
C6 C7 H7 121.049
N1 C7A C3A 106.943
N1 C7A C7 130.998
C3A C7A C7 122.056
C3 C11 H11B 110.324
C3 C11 H11C 109.956
C3 C11 H11A 108.535
H11B C11 H11C 108.957
H11B C11 H11A 110.418
H11C C11 H11A 108.628
C92 N12 C7A2 127.551
C92 N12 C22 124.464
C7A2 N12 C22 107.774
C9 N1 C7A 126.637
C9 N1 C2 125.353
C7A N1 C2 107.783
Fe O82 C92 133.262
Fe O8 C9 137.912
Cl1 Fe Cl2 116.368
Cl1 Fe Cl3 120.692
Cl1 Fe O8 92.272
Cl1 Fe O82 93.980
Cl2 Fe Cl3 122.936
Cl2 Fe O8 88.761
Cl2 Fe O82 89.033
Cl3 Fe O8 88.448
Cl3 Fe O82 87.815
O8 Fe O82 173.715

loop_
_geom_bond_atom_site_label_1
_geom_bond_atom_site_label_2
_geom_bond_distance
C92 O82 1.24351
C92 N12 1.35426
C92 C102 1.49050
C102 H102B 1.04778
C102 H102A 1.05498
C102 H102C 1.05700
C22 N12 1.41440
C22 C32 1.35039
C22 H22 1.07556
C32 C3A2 1.45164
C32 C112 1.48599
C3A2 C7A2 1.40477
C3A2 C42 1.39396
C42 C52 1.39028
C42 H42 1.07502
C52 C62 1.39910
C52 H52 1.07443
C62 C72 1.39500
C62 H62 1.07593
C72 C7A2 1.39167
C72 H72 1.07950
C7A2 N12 1.41206
C112 H112C 1.04619
C112 H112A 1.04961
C112 H112B 1.05251
C9 O8 1.24310
C9 N1 1.35544
C9 C10 1.49518
C10 H10C 1.04883
C10 H10A 1.05424
C10 H10B 1.06581
C2 N1 1.41667
C2 C3 1.35228
C2 H2 1.07519
C3 C3A 1.45174
C3 C11 1.48577
C3A C7A 1.40560
C3A C4 1.39459
C4 C5 1.39033
C4 H4 1.06861
C5 C6 1.39842
C5 H5 1.07695
C6 C7 1.39497
C6 H6 1.07395
C7 C7A 1.39001
C7 H7 1.07672
C7A N1 1.41198
C11 H11B 1.04292
C11 H11C 1.04899
C11 H11A 1.04953
O82 Fe 2.09892
O8 Fe 2.08682
Cl1 Fe 2.21376
Cl2 Fe 2.21660
Cl3 Fe 2.21779

loop_
_geom_hbond_atom_site_label_D
_geom_hbond_atom_site_label_H
_geom_hbond_atom_site_label_A
_geom_hbond_distance_DH
_geom_hbond_distance_HA
_geom_hbond_distance_DA
_geom_hbond_angle_DHA
_geom_hbond_site_symmetry_A
C6 H6 CL2 1.074 2.873 3.5767 123.26 4_554
C102 H102C CL1 1.057 2.625 3.4738 137.05 1_555
C102 H102C FE 1.057 2.936 3.5306 116.05 1_555
C72 H72 O82 1.080 2.359 2.9160 110.38 1_555
C10 H10A CL1 1.054 2.782 3.5400 128.87 1_555
C7 H7 O8 1.077 2.318 2.8692 109.93 1_555
C4 H4 CL1 1.069 2.950 3.5946 119.23 2_655
C102 H102C C102 1.057 2.699 3.1868 107.89 3_656

loop_
_geom_torsion_atom_site_label_1
_geom_torsion_atom_site_label_2
_geom_torsion_atom_site_label_3
_geom_torsion_atom_site_label_4
_geom_torsion
C92 O82 FE CL1 62.28
C92 O82 FE CL2 -54.09
C92 O82 FE CL3 -177.10
C92 O82 FE O8 -123.54
C92 N12 C7A2 C3A2 -174.46
C92 N12 C7A2 C72 5.38
C92 N12 C22 C32 174.93
C92 N12 C22 H22 -4.98
C102 C92 O82 FE -15.93
C102 C92 N12 C7A2 175.13
C102 C92 N12 C22 1.07
H102C C102 C92 O82 0.21
H102C C102 C92 N12 -179.18
H102B C102 C92 O82 -120.66
H102B C102 C92 N12 59.94
H102A C102 C92 O82 120.16
H102A C102 C92 N12 -59.24
C22 N12 C92 O82 -178.35
C22 N12 C7A2 C3A2 0.40
C22 N12 C7A2 C72 -179.77
C22 C32 C3A2 C7A2 0.45
C22 C32 C3A2 C42 -178.69
C22 C32 C112 H112C 117.18
C22 C32 C112 H112A -4.48
C22 C32 C112 H112B -125.26
H22 C22 N12 C7A2 179.97
H22 C22 C32 C3A2 179.70
H22 C22 C32 C112 0.35
C32 C22 N12 C7A2 -0.13
C32 C3A2 C7A2 N12 -0.52
C32 C3A2 C7A2 C72 179.63
C32 C3A2 C42 C52 178.66
C32 C3A2 C42 H42 -2.56
C3A2 C7A2 C72 C62 1.77
C3A2 C7A2 C72 H72 -177.64
C3A2 C32 C22 N12 -0.19
C3A2 C32 C112 H112C -62.06
C3A2 C32 C112 H112A 176.29
C3A2 C32 C112 H112B 55.51
C3A2 C42 C52 C62 1.16
C3A2 C42 C52 H52 -178.96
C42 C3A2 C7A2 N12 178.73
C42 C3A2 C7A2 C72 -1.12
C42 C3A2 C32 C112 0.68
C42 C52 C62 C72 -0.48
C42 C52 C62 H62 -179.84
H42 C42 C3A2 C7A2 178.40
H42 C42 C52 C62 -177.58
H42 C42 C52 H52 2.29
C52 C42 C3A2 C7A2 -0.39
C52 C62 C72 C7A2 -0.97
C52 C62 C72 H72 178.44
H52 C52 C62 C72 179.64
H52 C52 C62 H62 0.29
C62 C72 C7A2 N12 -178.04
H62 C62 C72 C7A2 178.38
H62 C62 C72 H72 -2.21
H72 C72 C7A2 N12 2.55
C7A2 N12 C92 O82 -4.29
C7A2 C3A2 C32 C112 179.81
C112 C32 C22 N12 -179.55
C9 O8 FE CL1 -62.83
C9 O8 FE CL2 53.52
C9 O8 FE CL3 176.51
C9 O8 FE O82 122.99
C9 N1 C7A C3A 173.71
C9 N1 C7A C7 -6.99
C9 N1 C2 C3 -174.30
C9 N1 C2 H2 4.56
C10 C9 O8 FE 18.64
C10 C9 N1 C7A -176.11
C10 C9 N1 C2 -2.26
H10A C10 C9 O8 -8.07
H10A C10 C9 N1 171.99
H10B C10 C9 O8 -126.71
H10B C10 C9 N1 53.35
H10C C10 C9 O8 116.12
H10C C10 C9 N1 -63.82
C2 N1 C9 O8 177.79
C2 N1 C7A C3A -1.02
C2 N1 C7A C7 178.28
C2 C3 C3A C7A -0.83
C2 C3 C3A C4 178.80
C2 C3 C11 H11B -121.98
C2 C3 C11 H11C 117.82
C2 C3 C11 H11A -0.88
H2 C2 N1 C7A 179.38
H2 C2 C3 C3A -178.51
H2 C2 C3 C11 1.71
C3 C2 N1 C7A 0.52
C3 C3A C7A N1 1.13
C3 C3A C7A C7 -178.24
C3 C3A C4 C5 179.67
C3 C3A C4 H4 0.93
C3A C7A C7 C6 -1.76
C3A C7A C7 H7 178.40
C3A C3 C2 N1 0.19
C3A C3 C11 H11B 58.28
C3A C3 C11 H11C -61.92
C3A C3 C11 H11A 179.38
C3A C4 C5 C6 -0.79
C3A C4 C5 H5 179.97
C4 C3A C7A N1 -178.54
C4 C3A C7A C7 2.08
C4 C3A C3 C11 -1.42
C4 C5 C6 C7 1.10
C4 C5 C6 H6 -177.46
H4 C4 C3A C7A -179.48
H4 C4 C5 C6 177.91
H4 C4 C5 H5 -1.33
C5 C4 C3A C7A -0.74
C5 C6 C7 C7A 0.18
C5 C6 C7 H7 -179.97
H5 C5 C6 C7 -179.66
H5 C5 C6 H6 1.79
C6 C7 C7A N1 179.03
H6 C6 C7 C7A 178.75
H6 C6 C7 H7 -1.41
H7 C7 C7A N1 -0.81
C7A N1 C9 O8 3.94
C7A C3A C3 C11 178.95
C11 C3 C2 N1 -179.59
N12 C92 O82 FE 163.45
N1 C9 O8 FE -161.42
